data_7114459
loop_
_publ_author_name
'Brechin, Euan K.'
'Soler, Monica'
'Davidson, James'
'Hendrickson, David N.'
'Parsons, Simon'
'Christou, George'

_publ_section_title
;
 A new class of single-molecule magnet: [Mn9O7(OAc)11(thme)(py)3(H2O)2]
 with an S = 17/2 ground state
;
_journal_issue 19
_journal_name_full 'Chemical Communications'
_journal_page_first 2252
_journal_paper_doi 10.1039/b206386g
_journal_year 2002
_chemical_formula_moiety '[Mn9O7(H2O)2(OAc)11(pyr)3(MeC(CH2O)3)].3MeCN.Et2O'
_chemical_formula_sum 'C52 H80 Mn9 N6 O35'
_chemical_formula_weight 1843.68
_chemical_name_systematic
; 
? 
;
_space_group_IT_number 14
_symmetry_cell_setting monoclinic
_symmetry_space_group_name_Hall '-P 2yn'
_symmetry_space_group_name_H-M 'P 1 21/n 1'
_atom_sites_solution_hydrogens 'geometric, not placed on part weight water'
_atom_sites_solution_primary Patterson
_atom_sites_solution_secondary difmap
_audit_creation_method SHELXL-97
_cell_angle_alpha 90.00
_cell_angle_beta 96.49(3)
_cell_angle_gamma 90.00
_cell_formula_units_Z 4
_cell_length_a 13.745(3)
_cell_length_b 23.688(5)
_cell_length_c 23.259(5)
_cell_measurement_reflns_used 6826
_cell_measurement_temperature 150(2)
_cell_measurement_theta_max 26.5
_cell_measurement_theta_min 2
_cell_volume 7524(3)
_computing_structure_refinement 'SHELXL-97 (Sheldrick, 1997)'
_computing_structure_solution DIRDIF
_diffrn_ambient_temperature 150(2)
_diffrn_measured_fraction_theta_full 0.995
_diffrn_measured_fraction_theta_max 0.995
_diffrn_measurement_device_type 'BrukerSmart APEX CCD'
_diffrn_measurement_method 'Omega at different phi settings'
_diffrn_radiation_monochromator graphite
_diffrn_radiation_source 'fine-focus sealed tube'
_diffrn_radiation_type MoK\a
_diffrn_radiation_wavelength 0.71073
_diffrn_reflns_av_R_equivalents 0.0290
_diffrn_reflns_av_sigmaI/netI 0.0342
_diffrn_reflns_limit_h_max 15
_diffrn_reflns_limit_h_min -17
_diffrn_reflns_limit_k_max 29
_diffrn_reflns_limit_k_min -24
_diffrn_reflns_limit_l_max 28
_diffrn_reflns_limit_l_min -29
_diffrn_reflns_number 42819
_diffrn_reflns_theta_full 26.42
_diffrn_reflns_theta_max 26.42
_diffrn_reflns_theta_min 1.64
_exptl_absorpt_coefficient_mu 1.546
_exptl_absorpt_correction_T_max 0.928
_exptl_absorpt_correction_T_min 0.788
_exptl_absorpt_correction_type multi-scan
_exptl_absorpt_process_details Sadabs
_exptl_crystal_colour Brown
_exptl_crystal_density_diffrn 1.628
_exptl_crystal_density_method 'not measured'
_exptl_crystal_description block
_exptl_crystal_F_000 3756
_exptl_crystal_size_max 0.28
_exptl_crystal_size_mid 0.23
_exptl_crystal_size_min 0.12
_refine_diff_density_max 0.632
_refine_diff_density_min -0.338
_refine_diff_density_rms 0.079
_refine_ls_extinction_coef 0.00020(3)
_refine_ls_extinction_expression Fc^*^=kFc[1+0.001xFc^2^\l^3^/sin(2\q)]^-1/4^
_refine_ls_extinction_method SHELXL
_refine_ls_goodness_of_fit_ref 1.075
_refine_ls_hydrogen_treatment 'riding or rotating group'
_refine_ls_matrix_type full
_refine_ls_number_parameters 901
_refine_ls_number_reflns 15403
_refine_ls_number_restraints 163
_refine_ls_restrained_S_all 1.107
_refine_ls_R_factor_all 0.0437
_refine_ls_R_factor_gt 0.0376
_refine_ls_shift/su_max 0.031
_refine_ls_shift/su_mean 0.001
_refine_ls_structure_factor_coef Fsqd
_refine_ls_weighting_details 'calc w=1/[\s^2^(Fo^2^)+(0.0455P)^2^+3.7700P] where P=(Fo^2^+2Fc^2^)/3'
_refine_ls_weighting_scheme calc
_refine_ls_wR_factor_gt 0.0912
_refine_ls_wR_factor_ref 0.0939
_reflns_number_gt 13552
_reflns_number_total 15403
_reflns_threshold_expression >2sigma(I)
_cod_data_source_file b206386g.txt
_cod_data_source_block xekb35
_cod_depositor_comments
;
The following automatic conversions were performed:

'_symmetry_cell_setting' value 'Monoclinic' changed to 'monoclinic'
according to
/usr/data/users/saulius/automatic-downloads/retrospective/RSC/lib/dictionaries/cif_core.dic
dictionary named 'cif_core.dic' version 2.4.2 from
2011-04-26.

'_exptl_absorpt_correction_type' value 'Multiscan'
changed to 'multi-scan' according to
/usr/data/users/saulius/automatic-downloads/retrospective/RSC/lib/dictionaries/cif_core.dic
dictionary named 'cif_core.dic' version 2.4.2 from 2011-04-26.

Automatic conversion script
Id: cif_fix_values 2281 2013-09-26 08:29:07Z andrius 
;
_cod_original_sg_symbol_H-M P21/n
_cod_database_code 7114459

loop_
_symmetry_equiv_pos_as_xyz
'x, y, z'
'-x+1/2, y+1/2, -z+1/2'
'-x, -y, -z'
'x-1/2, -y-1/2, z-1/2'

loop_
_atom_site_label
_atom_site_type_symbol
_atom_site_fract_x
_atom_site_fract_y
_atom_site_fract_z
_atom_site_U_iso_or_equiv
_atom_site_adp_type
_atom_site_occupancy
_atom_site_symmetry_multiplicity
_atom_site_calc_flag
_atom_site_refinement_flags
_atom_site_disorder_assembly
_atom_site_disorder_group
Mn1 Mn 0.11581(3) -0.203895(16) 0.757796(17) 0.01514(9) Uani 1 1 d . . .
Mn2 Mn -0.04830(3) -0.272683(16) 0.779568(17) 0.01555(9) Uani 1 1 d . . .
Mn3 Mn -0.07432(3) -0.184104(16) 0.690680(17) 0.01563(9) Uani 1 1 d . . .
Mn4 Mn 0.06697(3) -0.059963(17) 0.72091(2) 0.02470(10) Uani 1 1 d . A .
Mn5 Mn 0.21265(3) -0.130453(17) 0.835774(18) 0.02018(9) Uani 1 1 d . A .
Mn6 Mn 0.11209(3) -0.243319(16) 0.899406(17) 0.01758(9) Uani 1 1 d . A .
Mn7 Mn -0.13218(3) -0.279068(17) 0.881677(18) 0.01945(9) Uani 1 1 d . A .
Mn8 Mn -0.27829(3) -0.204517(18) 0.769181(19) 0.02373(10) Uani 1 1 d . A .
Mn9 Mn -0.18946(3) -0.090216(16) 0.691158(18) 0.01881(9) Uani 1 1 d . A .
O1 O -0.01828(12) -0.19520(7) 0.76954(7) 0.0148(3) Uani 1 1 d . . .
O2 O 0.14362(12) -0.12906(7) 0.76242(8) 0.0181(4) Uani 1 1 d . . .
O3 O 0.15556(12) -0.20379(7) 0.83692(8) 0.0183(4) Uani 1 1 d . . .
O4 O -0.00369(12) -0.27184(7) 0.85855(8) 0.0185(4) Uani 1 1 d . . .
O5 O -0.16688(12) -0.26014(7) 0.80445(8) 0.0184(4) Uani 1 1 d . . .
O6 O -0.19600(12) -0.16758(7) 0.70740(8) 0.0188(4) Uani 1 1 d . . .
O7 O -0.05646(12) -0.10852(7) 0.69150(8) 0.0185(4) Uani 1 1 d . . .
O11 O 0.24293(13) -0.22472(8) 0.73677(8) 0.0214(4) Uani 1 1 d . . .
O21 O 0.33821(14) -0.17172(8) 0.80009(9) 0.0293(5) Uani 1 1 d . . .
C11 C 0.32677(19) -0.20784(12) 0.76129(13) 0.0239(6) Uani 1 1 d . . .
C21 C 0.4143(2) -0.23573(14) 0.73958(17) 0.0396(8) Uani 1 1 d . . .
H21A H 0.4685 -0.2087 0.7411 0.059 Uiso 1 1 calc R . .
H21B H 0.3970 -0.2482 0.6996 0.059 Uiso 1 1 calc R . .
H21C H 0.4342 -0.2684 0.7640 0.059 Uiso 1 1 calc R . .
O12 O -0.06534(13) -0.35350(7) 0.77526(8) 0.0222(4) Uani 1 1 d . . .
O22 O -0.13459(14) -0.36949(8) 0.85672(9) 0.0292(5) Uani 1 1 d . . .
C12 C -0.1043(2) -0.38575(12) 0.81107(14) 0.0281(6) Uani 1 1 d . . .
C22 C -0.1115(3) -0.44671(14) 0.79397(19) 0.0570(11) Uani 1 1 d . . .
H22A H -0.0595 -0.4681 0.8167 0.085 Uiso 1 1 calc R . .
H22B H -0.1042 -0.4503 0.7527 0.085 Uiso 1 1 calc R . .
H22C H -0.1754 -0.4616 0.8013 0.085 Uiso 1 1 calc R . .
O13 O -0.11002(13) -0.18770(8) 0.60790(8) 0.0216(4) Uani 1 1 d . . .
O23 O -0.20563(14) -0.11027(8) 0.59658(8) 0.0274(4) Uani 1 1 d . . .
C13 C -0.16253(19) -0.15063(11) 0.57700(12) 0.0227(6) Uani 1 1 d . . .
C23 C -0.1692(3) -0.15985(14) 0.51279(13) 0.0361(7) Uani 1 1 d . . .
H23A H -0.2205 -0.1876 0.5012 0.054 Uiso 1 1 calc R . .
H23B H -0.1063 -0.1738 0.5026 0.054 Uiso 1 1 calc R . .
H23C H -0.1852 -0.1241 0.4927 0.054 Uiso 1 1 calc R . .
O14 O 0.19887(16) -0.01441(9) 0.75106(10) 0.0398(6) Uani 1 1 d . . .
O24 O 0.27798(15) -0.05832(8) 0.82781(9) 0.0294(5) Uani 1 1 d . . .
C14 C 0.2673(2) -0.01894(12) 0.79055(13) 0.0268(6) Uani 1 1 d . . .
C24 C 0.3448(3) 0.02610(14) 0.79614(16) 0.0437(9) Uani 1 1 d . . .
H24A H 0.3477 0.0442 0.7585 0.066 Uiso 1 1 calc R . .
H24B H 0.4084 0.0091 0.8093 0.066 Uiso 1 1 calc R . .
H24C H 0.3288 0.0544 0.8243 0.066 Uiso 1 1 calc R . .
O15 O 0.28959(15) -0.14040(8) 0.91224(9) 0.0303(5) Uani 1 1 d . . .
O25 O 0.23229(13) -0.22050(8) 0.94834(8) 0.0246(4) Uani 1 1 d . . .
C15 C 0.29097(19) -0.17960(11) 0.94883(12) 0.0228(6) Uani 1 1 d . . .
C25 C 0.3704(2) -0.17746(14) 0.99874(14) 0.0353(7) Uani 1 1 d . . .
H25A H 0.3524 -0.1503 1.0275 0.053 Uiso 1 1 calc R . .
H25B H 0.4320 -0.1657 0.9848 0.053 Uiso 1 1 calc R . .
H25C H 0.3786 -0.2149 1.0164 0.053 Uiso 1 1 calc R . .
O16 O 0.08096(14) -0.28504(9) 0.96809(8) 0.0277(4) Uani 1 1 d . . .
O26 O -0.07944(14) -0.30628(9) 0.95964(9) 0.0294(5) Uani 1 1 d . . .
C16 C 0.0069(2) -0.30982(12) 0.98387(12) 0.0247(6) Uani 1 1 d . . .
C26 C 0.0235(2) -0.34593(15) 1.03731(14) 0.0390(8) Uani 1 1 d . . .
H26A H 0.0927 -0.3567 1.0440 0.059 Uiso 1 1 calc R . .
H26B H -0.0170 -0.3800 1.0320 0.059 Uiso 1 1 calc R . .
H26C H 0.0057 -0.3246 1.0707 0.059 Uiso 1 1 calc R . .
O17 O -0.26619(13) -0.28729(9) 0.90199(9) 0.0267(4) Uani 1 1 d . . .
O27 O -0.36177(15) -0.24034(11) 0.83406(11) 0.0453(6) Uani 1 1 d . . .
C17 C -0.3471(2) -0.26571(12) 0.88052(13) 0.0264(6) Uani 1 1 d . . .
C27 C -0.4307(2) -0.27104(14) 0.91690(15) 0.0346(7) Uani 1 1 d . . .
H27A H -0.4154 -0.2498 0.9529 0.052 Uiso 1 1 calc R . .
H27B H -0.4406 -0.3109 0.9259 0.052 Uiso 1 1 calc R . .
H27C H -0.4906 -0.2559 0.8955 0.052 Uiso 1 1 calc R . .
O18 O -0.39191(14) -0.14957(9) 0.73300(10) 0.0361(5) Uani 1 1 d . . .
O28 O -0.33298(13) -0.07913(8) 0.68298(9) 0.0282(5) Uani 1 1 d . . .
C18 C -0.40156(19) -0.10688(12) 0.70185(13) 0.0249(6) Uani 1 1 d . . .
C28 C -0.5044(2) -0.08572(14) 0.68498(17) 0.0394(8) Uani 1 1 d . . .
H28A H -0.5478 -0.1178 0.6744 0.059 Uiso 1 1 calc R . .
H28B H -0.5049 -0.0601 0.6519 0.059 Uiso 1 1 calc R . .
H28C H -0.5273 -0.0656 0.7177 0.059 Uiso 1 1 calc R . .
O19 O -0.17262(13) -0.01010(8) 0.66950(9) 0.0258(4) Uani 1 1 d . . .
O29 O -0.01213(15) 0.00985(9) 0.67908(11) 0.0403(6) Uani 1 1 d . . .
C19 C -0.0999(2) 0.02214(11) 0.66633(12) 0.0238(6) Uani 1 1 d . . .
C29 C -0.1232(2) 0.08095(13) 0.64380(16) 0.0379(8) Uani 1 1 d . . .
H29A H -0.0873 0.1086 0.6694 0.057 Uiso 1 1 calc R . .
H29B H -0.1937 0.0878 0.6427 0.057 Uiso 1 1 calc R . .
H29C H -0.1037 0.0846 0.6047 0.057 Uiso 1 1 calc R . .
O110 O -0.23681(17) -0.13763(10) 0.83427(11) 0.0451(6) Uani 1 1 d D . .
O210 O -0.18165(15) -0.05926(9) 0.78060(9) 0.0311(5) Uani 1 1 d D . .
C110 C -0.2054(3) -0.08338(18) 0.8263(2) 0.0235(10) Uani 0.593(3) 1 d PD A 1
C210 C -0.1997(5) -0.0461(2) 0.8801(2) 0.0426(15) Uani 0.593(3) 1 d PD A 1
H21D H -0.1412 -0.0222 0.8819 0.064 Uiso 0.593(3) 1 calc PR A 1
H21E H -0.1961 -0.0699 0.9147 0.064 Uiso 0.593(3) 1 calc PR A 1
H21F H -0.2582 -0.0222 0.8783 0.064 Uiso 0.593(3) 1 calc PR A 1
C310 C -0.0934(7) -0.0396(7) 0.8109(6) 0.031(4) Uiso 0.190(4) 1 d PD A 2
C410 C -0.1135(14) -0.0161(9) 0.8705(7) 0.051(5) Uiso 0.190(4) 1 d PD A 2
H41A H -0.1503 0.0193 0.8651 0.077 Uiso 0.190(4) 1 calc PR A 2
H41B H -0.0511 -0.0091 0.8943 0.077 Uiso 0.190(4) 1 calc PR A 2
H41C H -0.1517 -0.0437 0.8900 0.077 Uiso 0.190(4) 1 calc PR A 2
C510 C -0.1865(10) -0.1487(5) 0.8902(5) 0.034(3) Uiso 0.218(4) 1 d PD A 3
C610 C -0.1832(14) -0.0962(6) 0.9295(7) 0.052(5) Uiso 0.218(4) 1 d PD A 3
H61A H -0.2173 -0.1044 0.9634 0.078 Uiso 0.218(4) 1 calc PR A 3
H61B H -0.2154 -0.0645 0.9079 0.078 Uiso 0.218(4) 1 calc PR A 3
H61C H -0.1149 -0.0864 0.9422 0.078 Uiso 0.218(4) 1 calc PR A 3
O111 O 0.10599(16) -0.08776(9) 0.88340(9) 0.0358(5) Uani 1 1 d D . .
O211 O 0.04840(15) -0.16671(9) 0.93673(10) 0.0370(5) Uani 1 1 d D . .
C111 C 0.0648(3) -0.11183(19) 0.9265(2) 0.0232(10) Uani 0.593(3) 1 d PD A 1
C211 C 0.0346(5) -0.0703(2) 0.9709(3) 0.0456(16) Uani 0.593(3) 1 d PD A 1
H21G H 0.0769 -0.0751 1.0074 0.068 Uiso 0.593(3) 1 calc PR A 1
H21H H -0.0336 -0.0773 0.9773 0.068 Uiso 0.593(3) 1 calc PR A 1
H21I H 0.0410 -0.0317 0.9566 0.068 Uiso 0.593(3) 1 calc PR A 1
C311 C -0.0517(7) -0.1665(6) 0.9405(6) 0.026(3) Uiso 0.190(4) 1 d PD A 2
C411 C -0.0734(11) -0.1200(6) 0.9839(7) 0.036(4) Uiso 0.190(4) 1 d PD A 2
H41D H -0.1294 -0.0974 0.9673 0.054 Uiso 0.190(4) 1 calc PR A 2
H41E H -0.0158 -0.0955 0.9918 0.054 Uiso 0.190(4) 1 calc PR A 2
H41F H -0.0885 -0.1374 1.0200 0.054 Uiso 0.190(4) 1 calc PR A 2
C511 C 0.0400(9) -0.0451(5) 0.8588(5) 0.033(3) Uiso 0.218(4) 1 d PD A 3
C611 C 0.0099(13) -0.0043(7) 0.9053(7) 0.052(5) Uiso 0.218(4) 1 d PD A 3
H61D H -0.0153 -0.0260 0.9363 0.079 Uiso 0.218(4) 1 calc PR A 3
H61E H -0.0410 0.0213 0.8878 0.079 Uiso 0.218(4) 1 calc PR A 3
H61F H 0.0671 0.0176 0.9213 0.079 Uiso 0.218(4) 1 calc PR A 3
O1W O 0.00650(17) -0.03097(10) 0.80027(11) 0.0464(6) Uani 1 1 d D . .
O2W O -0.13764(15) -0.19346(9) 0.91751(9) 0.0320(5) Uani 1 1 d D . .
N1A N 0.12951(18) -0.07860(11) 0.63613(11) 0.0323(6) Uani 1 1 d . . .
C2A C 0.2182(2) -0.10160(17) 0.63640(16) 0.0456(9) Uani 1 1 d . A .
H2A H 0.2596 -0.1033 0.6720 0.055 Uiso 1 1 calc R . .
C3A C 0.2529(3) -0.1232(2) 0.58699(19) 0.0595(11) Uani 1 1 d . . .
H3A H 0.3166 -0.1392 0.5892 0.071 Uiso 1 1 calc R A .
C4A C 0.1950(3) -0.1212(2) 0.53530(19) 0.0590(11) Uani 1 1 d . A .
H4A H 0.2172 -0.1353 0.5009 0.071 Uiso 1 1 calc R . .
C5A C 0.1023(3) -0.0977(2) 0.53501(18) 0.0619(12) Uani 1 1 d . . .
H5A H 0.0595 -0.0958 0.5000 0.074 Uiso 1 1 calc R A .
C6A C 0.0724(3) -0.07708(17) 0.58602(16) 0.0458(9) Uani 1 1 d . A .
H6A H 0.0088 -0.0612 0.5851 0.055 Uiso 1 1 calc R . .
N1B N 0.19813(16) -0.32072(10) 0.87700(10) 0.0228(5) Uani 1 1 d . . .
C2B C 0.2881(2) -0.31454(13) 0.86071(13) 0.0286(6) Uani 1 1 d . A .
H2B H 0.3144 -0.2776 0.8590 0.034 Uiso 1 1 calc R . .
C3B C 0.3443(2) -0.35958(15) 0.84628(15) 0.0398(8) Uani 1 1 d . . .
H3B H 0.4080 -0.3535 0.8353 0.048 Uiso 1 1 calc R A .
C4B C 0.3066(3) -0.41363(15) 0.84796(16) 0.0465(9) Uani 1 1 d . A .
H4B H 0.3441 -0.4453 0.8385 0.056 Uiso 1 1 calc R . .
C5B C 0.2145(3) -0.42055(14) 0.86353(16) 0.0419(8) Uani 1 1 d . . .
H5B H 0.1866 -0.4572 0.8646 0.050 Uiso 1 1 calc R A .
C6B C 0.1619(2) -0.37337(12) 0.87786(13) 0.0303(7) Uani 1 1 d . A .
H6B H 0.0979 -0.3786 0.8887 0.036 Uiso 1 1 calc R . .
N1C N -0.32425(18) -0.27293(11) 0.70258(12) 0.0327(6) Uani 1 1 d . . .
C2C C -0.3143(3) -0.32695(15) 0.71695(19) 0.0501(10) Uani 1 1 d . A .
H2C H -0.3058 -0.3367 0.7568 0.060 Uiso 1 1 calc R . .
C3C C -0.3158(4) -0.3699(2) 0.6763(2) 0.0775(15) Uani 1 1 d . . .
H3C H -0.3075 -0.4081 0.6881 0.093 Uiso 1 1 calc R A .
C4C C -0.3296(4) -0.3557(2) 0.6182(2) 0.0785(15) Uani 1 1 d . A .
H4C H -0.3305 -0.3842 0.5894 0.094 Uiso 1 1 calc R . .
C5C C -0.3420(3) -0.2998(2) 0.60286(19) 0.0597(11) Uani 1 1 d . . .
H5C H -0.3542 -0.2890 0.5634 0.072 Uiso 1 1 calc R A .
C6C C -0.3365(2) -0.26036(16) 0.64599(15) 0.0410(8) Uani 1 1 d . A .
H6C H -0.3416 -0.2217 0.6352 0.049 Uiso 1 1 calc R . .
O1T O 0.08421(12) -0.28391(7) 0.76029(8) 0.0163(4) Uani 1 1 d . . .
C1T C 0.10343(19) -0.32102(11) 0.71463(12) 0.0201(5) Uani 1 1 d . . .
H1T1 H 0.0827 -0.3597 0.7239 0.024 Uiso 1 1 calc R . .
H1T2 H 0.1748 -0.3219 0.7121 0.024 Uiso 1 1 calc R . .
O2T O -0.09543(12) -0.26665(7) 0.69853(7) 0.0169(4) Uani 1 1 d . . .
C2T C -0.06047(19) -0.30489(11) 0.65731(12) 0.0202(5) Uani 1 1 d . . .
H2T1 H -0.0929 -0.2956 0.6183 0.024 Uiso 1 1 calc R . .
H2T2 H -0.0800 -0.3438 0.6666 0.024 Uiso 1 1 calc R . .
O3T O 0.06371(12) -0.20031(7) 0.67774(7) 0.0165(4) Uani 1 1 d . . .
C3T C 0.08502(19) -0.24445(11) 0.63877(11) 0.0204(5) Uani 1 1 d . . .
H3T1 H 0.1566 -0.2456 0.6370 0.024 Uiso 1 1 calc R . .
H3T2 H 0.0534 -0.2352 0.5995 0.024 Uiso 1 1 calc R . .
C4T C 0.05052(19) -0.30361(11) 0.65568(12) 0.0201(5) Uani 1 1 d . . .
C5T C 0.0764(2) -0.34622(12) 0.61025(12) 0.0271(6) Uani 1 1 d . . .
H5T1 H 0.1476 -0.3509 0.6132 0.041 Uiso 1 1 calc R . .
H5T2 H 0.0523 -0.3324 0.5715 0.041 Uiso 1 1 calc R . .
H5T3 H 0.0458 -0.3826 0.6169 0.041 Uiso 1 1 calc R . .
N1Y N 0.6220(7) 0.0384(3) 0.9300(3) 0.167(3) Uani 1 1 d . . .
C2Y C 0.6425(7) 0.0227(3) 0.9787(4) 0.123(3) Uani 1 1 d . . .
C3Y C 0.6594(6) 0.0035(3) 1.0359(3) 0.110(2) Uani 1 1 d . . .
H3Y1 H 0.5977 -0.0098 1.0485 0.164 Uiso 1 1 calc R . .
H3Y2 H 0.6856 0.0344 1.0610 0.164 Uiso 1 1 calc R . .
H3Y3 H 0.7067 -0.0276 1.0381 0.164 Uiso 1 1 calc R . .
N1Z N 0.3946(4) 0.1230(2) 0.03767(18) 0.0852(13) Uani 1 1 d . . .
C2Z C 0.4271(3) 0.11230(17) 0.08355(19) 0.0516(10) Uani 1 1 d . . .
C3Z C 0.4692(3) 0.09835(18) 0.14103(17) 0.0526(10) Uani 1 1 d . . .
H3Z1 H 0.4524 0.0593 0.1499 0.079 Uiso 1 1 calc R . .
H3Z2 H 0.4434 0.1239 0.1688 0.079 Uiso 1 1 calc R . .
H3Z3 H 0.5406 0.1022 0.1437 0.079 Uiso 1 1 calc R . .

loop_
_atom_site_aniso_label
_atom_site_aniso_U_11
_atom_site_aniso_U_22
_atom_site_aniso_U_33
_atom_site_aniso_U_23
_atom_site_aniso_U_13
_atom_site_aniso_U_12
Mn1 0.01320(18) 0.01499(19) 0.0167(2) 0.00067(14) -0.00055(14) -0.00056(14)
Mn2 0.01441(18) 0.01484(19) 0.0170(2) 0.00053(14) 0.00000(14) -0.00062(14)
Mn3 0.01416(18) 0.01525(19) 0.0168(2) 0.00059(14) -0.00105(14) 0.00025(14)
Mn4 0.0196(2) 0.0170(2) 0.0354(3) 0.00422(17) -0.00634(18) -0.00166(16)
Mn5 0.0216(2) 0.0177(2) 0.0197(2) 0.00229(15) -0.00473(16) -0.00534(16)
Mn6 0.01631(19) 0.0195(2) 0.0163(2) 0.00179(15) -0.00111(15) -0.00188(15)
Mn7 0.01601(19) 0.0227(2) 0.0196(2) 0.00391(16) 0.00168(15) -0.00104(15)
Mn8 0.0153(2) 0.0282(2) 0.0274(2) 0.00587(18) 0.00159(16) 0.00241(16)
Mn9 0.01529(19) 0.01541(19) 0.0254(2) 0.00211(15) 0.00069(16) 0.00147(15)
O1 0.0141(8) 0.0134(8) 0.0165(9) 0.0010(7) -0.0003(7) -0.0008(7)
O2 0.0189(9) 0.0163(9) 0.0182(9) 0.0016(7) -0.0012(7) -0.0022(7)
O3 0.0179(9) 0.0180(9) 0.0179(9) 0.0009(7) -0.0023(7) -0.0035(7)
O4 0.0168(9) 0.0216(9) 0.0168(9) 0.0016(7) 0.0002(7) -0.0023(7)
O5 0.0142(8) 0.0219(9) 0.0188(9) 0.0001(7) 0.0012(7) 0.0001(7)
O6 0.0143(8) 0.0177(9) 0.0243(10) 0.0027(7) 0.0012(7) 0.0002(7)
O7 0.0173(9) 0.0148(9) 0.0226(10) 0.0033(7) -0.0008(7) 0.0002(7)
O11 0.0156(9) 0.0230(10) 0.0253(10) 0.0002(8) 0.0014(7) -0.0003(7)
O21 0.0191(10) 0.0287(11) 0.0385(12) -0.0012(9) -0.0039(9) -0.0036(8)
C11 0.0156(13) 0.0241(14) 0.0314(16) 0.0072(12) 0.0000(11) -0.0020(11)
C21 0.0151(14) 0.0377(18) 0.066(2) -0.0040(16) 0.0056(14) -0.0007(13)
O12 0.0221(9) 0.0156(9) 0.0284(11) 0.0005(8) 0.0011(8) -0.0027(7)
O22 0.0300(11) 0.0219(10) 0.0368(12) 0.0070(9) 0.0089(9) -0.0021(8)
C12 0.0255(14) 0.0191(14) 0.0401(18) 0.0019(12) 0.0050(13) -0.0020(11)
C22 0.079(3) 0.0227(17) 0.077(3) -0.0025(17) 0.042(2) -0.0101(18)
O13 0.0230(9) 0.0214(9) 0.0192(10) 0.0012(7) -0.0031(7) 0.0026(8)
O23 0.0293(10) 0.0264(10) 0.0246(11) 0.0013(8) -0.0050(8) 0.0082(8)
C13 0.0224(13) 0.0221(14) 0.0221(14) 0.0011(11) -0.0034(11) -0.0050(11)
C23 0.050(2) 0.0336(17) 0.0218(16) 0.0005(13) -0.0104(14) 0.0056(15)
O14 0.0344(12) 0.0275(11) 0.0524(15) 0.0146(10) -0.0175(11) -0.0112(9)
O24 0.0354(11) 0.0223(10) 0.0277(11) 0.0043(8) -0.0083(9) -0.0112(9)
C14 0.0240(14) 0.0193(14) 0.0361(17) -0.0025(12) -0.0009(12) -0.0068(11)
C24 0.0413(19) 0.0339(18) 0.052(2) 0.0131(16) -0.0120(16) -0.0192(15)
O15 0.0357(11) 0.0253(10) 0.0261(11) 0.0040(8) -0.0131(9) -0.0116(9)
O25 0.0214(9) 0.0275(10) 0.0232(10) 0.0035(8) -0.0044(8) -0.0046(8)
C15 0.0217(13) 0.0235(14) 0.0219(14) -0.0028(11) -0.0035(11) -0.0002(11)
C25 0.0336(17) 0.0408(18) 0.0278(17) 0.0059(14) -0.0129(13) -0.0094(14)
O16 0.0253(10) 0.0379(12) 0.0192(10) 0.0072(9) -0.0010(8) -0.0073(9)
O26 0.0209(10) 0.0434(12) 0.0236(11) 0.0113(9) 0.0014(8) -0.0011(9)
C16 0.0259(14) 0.0283(15) 0.0201(14) 0.0030(11) 0.0031(11) 0.0004(12)
C26 0.0323(17) 0.051(2) 0.0324(18) 0.0200(15) -0.0040(14) -0.0050(15)
O17 0.0189(10) 0.0328(11) 0.0289(11) 0.0053(9) 0.0052(8) -0.0001(8)
O27 0.0213(11) 0.0709(17) 0.0449(15) 0.0248(13) 0.0083(10) 0.0091(11)
C17 0.0195(14) 0.0268(15) 0.0337(17) -0.0004(12) 0.0066(12) -0.0047(11)
C27 0.0263(15) 0.0381(18) 0.0414(19) 0.0013(14) 0.0122(14) -0.0003(13)
O18 0.0181(10) 0.0377(12) 0.0529(15) 0.0165(11) 0.0060(9) 0.0035(9)
O28 0.0179(9) 0.0229(10) 0.0436(13) 0.0040(9) 0.0024(9) 0.0027(8)
C18 0.0195(13) 0.0243(14) 0.0301(16) -0.0018(12) -0.0009(11) 0.0026(11)
C28 0.0188(15) 0.0388(18) 0.060(2) 0.0108(16) 0.0010(14) 0.0050(13)
O19 0.0216(10) 0.0181(9) 0.0376(12) 0.0049(8) 0.0023(8) 0.0013(8)
O29 0.0252(11) 0.0238(11) 0.0690(17) 0.0163(11) -0.0076(11) -0.0020(9)
C19 0.0256(14) 0.0210(14) 0.0241(15) 0.0015(11) 0.0003(11) 0.0020(11)
C29 0.0302(16) 0.0254(16) 0.057(2) 0.0145(15) 0.0009(15) 0.0007(13)
O110 0.0430(14) 0.0492(15) 0.0424(14) -0.0159(11) 0.0012(11) 0.0137(11)
O210 0.0345(11) 0.0301(11) 0.0291(12) -0.0029(9) 0.0059(9) -0.0031(9)
C110 0.022(2) 0.021(2) 0.027(3) -0.0071(19) -0.0002(19) 0.0021(18)
C210 0.060(4) 0.038(3) 0.033(3) -0.010(2) 0.017(3) -0.015(3)
O111 0.0427(13) 0.0347(12) 0.0302(12) -0.0036(9) 0.0056(10) 0.0044(10)
O211 0.0305(12) 0.0393(13) 0.0417(14) -0.0106(10) 0.0060(10) 0.0066(10)
C111 0.020(2) 0.025(2) 0.024(2) -0.0046(19) -0.0030(18) 0.0010(18)
C211 0.070(4) 0.030(3) 0.041(4) -0.006(2) 0.023(3) 0.005(3)
O1W 0.0407(13) 0.0445(14) 0.0526(16) -0.0186(12) -0.0002(11) 0.0098(11)
O2W 0.0335(11) 0.0301(11) 0.0329(12) -0.0044(9) 0.0055(9) -0.0003(9)
N1A 0.0289(13) 0.0345(14) 0.0331(15) 0.0095(11) 0.0023(11) -0.0050(11)
C2A 0.0274(17) 0.065(2) 0.044(2) 0.0075(18) 0.0017(15) -0.0003(16)
C3A 0.038(2) 0.082(3) 0.060(3) -0.003(2) 0.0145(19) 0.001(2)
C4A 0.056(2) 0.076(3) 0.048(2) -0.008(2) 0.016(2) -0.010(2)
C5A 0.063(3) 0.087(3) 0.034(2) 0.000(2) -0.0036(19) -0.004(2)
C6A 0.0380(19) 0.059(2) 0.039(2) 0.0077(17) -0.0023(16) 0.0024(17)
N1B 0.0241(12) 0.0247(12) 0.0180(12) 0.0018(9) -0.0043(9) 0.0018(9)
C2B 0.0227(14) 0.0317(16) 0.0303(16) 0.0011(12) -0.0016(12) 0.0022(12)
C3B 0.0281(16) 0.046(2) 0.046(2) -0.0064(16) 0.0066(14) 0.0105(14)
C4B 0.052(2) 0.0366(19) 0.050(2) -0.0159(16) -0.0001(17) 0.0187(16)
C5B 0.056(2) 0.0243(16) 0.043(2) -0.0073(14) -0.0044(17) 0.0008(15)
C6B 0.0339(16) 0.0263(15) 0.0294(16) -0.0010(12) -0.0026(13) -0.0010(12)
N1C 0.0226(12) 0.0345(14) 0.0394(16) 0.0031(12) -0.0038(11) -0.0061(11)
C2C 0.049(2) 0.039(2) 0.059(3) 0.0018(17) -0.0089(18) -0.0109(17)
C3C 0.087(4) 0.044(3) 0.094(4) -0.011(2) -0.020(3) -0.005(2)
C4C 0.081(3) 0.080(4) 0.071(3) -0.038(3) -0.007(3) -0.005(3)
C5C 0.053(2) 0.078(3) 0.045(2) -0.010(2) -0.0048(19) -0.008(2)
C6C 0.0340(18) 0.049(2) 0.0379(19) 0.0006(16) -0.0068(14) -0.0052(15)
O1T 0.0144(8) 0.0143(8) 0.0197(9) -0.0009(7) 0.0006(7) 0.0014(7)
C1T 0.0193(13) 0.0167(13) 0.0243(14) -0.0026(10) 0.0023(11) 0.0031(10)
O2T 0.0163(8) 0.0169(9) 0.0170(9) -0.0018(7) -0.0002(7) -0.0011(7)
C2T 0.0216(13) 0.0186(13) 0.0193(14) -0.0039(10) -0.0022(10) 0.0017(10)
O3T 0.0141(8) 0.0188(9) 0.0162(9) 0.0003(7) -0.0004(7) 0.0011(7)
C3T 0.0224(13) 0.0223(13) 0.0164(13) -0.0007(10) 0.0017(10) 0.0014(10)
C4T 0.0201(13) 0.0200(13) 0.0200(14) -0.0039(10) 0.0015(10) 0.0011(10)
C5T 0.0286(15) 0.0284(15) 0.0239(15) -0.0056(12) 0.0018(12) 0.0042(12)
N1Y 0.304(11) 0.074(4) 0.131(6) -0.003(4) 0.060(7) 0.052(5)
C2Y 0.227(9) 0.052(3) 0.097(5) -0.016(3) 0.048(6) 0.014(4)
C3Y 0.180(7) 0.080(4) 0.068(4) -0.025(3) 0.011(4) -0.020(4)
N1Z 0.113(4) 0.093(3) 0.050(3) 0.005(2) 0.012(2) -0.023(3)
C2Z 0.052(2) 0.049(2) 0.057(3) -0.0093(19) 0.021(2) -0.0135(18)
C3Z 0.0308(18) 0.070(3) 0.056(3) -0.013(2) -0.0001(17) 0.0017(18)

loop_
_atom_type_symbol
_atom_type_description
_atom_type_scat_dispersion_real
_atom_type_scat_dispersion_imag
_atom_type_scat_source
C C 0.0033 0.0016 'International Tables Vol C Tables 4.2.6.8 and 6.1.1.4'
H H 0.0000 0.0000 'International Tables Vol C Tables 4.2.6.8 and 6.1.1.4'
N N 0.0061 0.0033 'International Tables Vol C Tables 4.2.6.8 and 6.1.1.4'
O O 0.0106 0.0060 'International Tables Vol C Tables 4.2.6.8 and 6.1.1.4'
Mn Mn 0.3368 0.7283 'International Tables Vol C Tables 4.2.6.8 and 6.1.1.4'

loop_
_geom_angle_atom_site_label_1
_geom_angle_atom_site_label_2
_geom_angle_atom_site_label_3
_geom_angle
O2 Mn1 O3 84.48(8)
O2 Mn1 O1 94.97(8)
O3 Mn1 O1 92.22(8)
O2 Mn1 O3T 93.85(8)
O3 Mn1 O3T 174.54(8)
O1 Mn1 O3T 82.74(8)
O2 Mn1 O11 94.25(8)
O3 Mn1 O11 94.47(8)
O1 Mn1 O11 169.09(8)
O3T Mn1 O11 90.84(8)
O2 Mn1 O1T 174.77(8)
O3 Mn1 O1T 90.76(8)
O1 Mn1 O1T 83.01(7)
O3T Mn1 O1T 90.69(7)
O11 Mn1 O1T 88.29(8)
O2 Mn1 Mn5 42.16(6)
O3 Mn1 Mn5 43.89(6)
O1 Mn1 Mn5 103.96(6)
O3T Mn1 Mn5 135.42(6)
O11 Mn1 Mn5 86.80(6)
O1T Mn1 Mn5 133.64(5)
O2 Mn1 Mn2 135.07(6)
O3 Mn1 Mn2 88.56(6)
O1 Mn1 Mn2 40.93(5)
O3T Mn1 Mn2 88.96(6)
O11 Mn1 Mn2 130.58(6)
O1T Mn1 Mn2 42.31(5)
Mn5 Mn1 Mn2 125.05(2)
O2 Mn1 Mn3 92.55(6)
O3 Mn1 Mn3 132.26(6)
O1 Mn1 Mn3 40.45(5)
O3T Mn1 Mn3 42.51(5)
O11 Mn1 Mn3 133.23(6)
O1T Mn1 Mn3 89.03(5)
Mn5 Mn1 Mn3 126.00(2)
Mn2 Mn1 Mn3 60.885(17)
O5 Mn2 O4 83.77(8)
O5 Mn2 O1 95.52(8)
O4 Mn2 O1 93.35(8)
O5 Mn2 O2T 94.88(8)
O4 Mn2 O2T 175.11(8)
O1 Mn2 O2T 82.08(7)
O5 Mn2 O12 94.06(8)
O4 Mn2 O12 94.94(8)
O1 Mn2 O12 167.94(8)
O2T Mn2 O12 89.85(8)
O5 Mn2 O1T 174.49(8)
O4 Mn2 O1T 90.94(8)
O1 Mn2 O1T 83.21(7)
O2T Mn2 O1T 90.27(8)
O12 Mn2 O1T 87.91(7)
O5 Mn2 Mn7 41.98(6)
O4 Mn2 Mn7 43.73(5)
O1 Mn2 Mn7 106.03(5)
O2T Mn2 Mn7 135.95(5)
O12 Mn2 Mn7 86.00(6)
O1T Mn2 Mn7 133.25(6)
O5 Mn2 Mn1 135.61(6)
O4 Mn2 Mn1 89.45(6)
O1 Mn2 Mn1 41.01(5)
O2T Mn2 Mn1 88.24(6)
O12 Mn2 Mn1 130.27(6)
O1T Mn2 Mn1 42.43(5)
Mn7 Mn2 Mn1 126.55(2)
O5 Mn2 Mn3 93.74(6)
O4 Mn2 Mn3 133.14(6)
O1 Mn2 Mn3 40.13(5)
O2T Mn2 Mn3 42.15(5)
O12 Mn2 Mn3 131.86(6)
O1T Mn2 Mn3 88.74(6)
Mn7 Mn2 Mn3 127.970(19)
Mn1 Mn2 Mn3 60.44(2)
O6 Mn3 O7 84.89(8)
O6 Mn3 O1 96.03(8)
O7 Mn3 O1 94.93(8)
O6 Mn3 O13 95.00(8)
O7 Mn3 O13 94.18(8)
O1 Mn3 O13 166.26(8)
O6 Mn3 O2T 92.58(8)
O7 Mn3 O2T 174.02(8)
O1 Mn3 O2T 79.93(7)
O13 Mn3 O2T 91.43(8)
O6 Mn3 O3T 175.94(8)
O7 Mn3 O3T 93.55(8)
O1 Mn3 O3T 80.35(7)
O13 Mn3 O3T 88.85(8)
O2T Mn3 O3T 88.61(7)
O6 Mn3 Mn9 43.10(6)
O7 Mn3 Mn9 43.20(6)
O1 Mn3 Mn9 106.08(5)
O13 Mn3 Mn9 87.59(6)
O2T Mn3 Mn9 135.24(5)
O3T Mn3 Mn9 136.06(5)
O6 Mn3 Mn1 135.57(6)
O7 Mn3 Mn1 92.35(6)
O1 Mn3 Mn1 39.92(5)
O13 Mn3 Mn1 129.40(6)
O2T Mn3 Mn1 85.66(5)
O3T Mn3 Mn1 40.64(5)
Mn9 Mn3 Mn1 127.688(19)
O6 Mn3 Mn2 92.59(6)
O7 Mn3 Mn2 133.98(6)
O1 Mn3 Mn2 39.53(5)
O13 Mn3 Mn2 131.74(6)
O2T Mn3 Mn2 40.59(5)
O3T Mn3 Mn2 85.78(6)
Mn9 Mn3 Mn2 127.10(2)
Mn1 Mn3 Mn2 58.673(19)
O7 Mn4 O2 93.84(7)
O7 Mn4 O29 85.72(8)
O2 Mn4 O29 179.43(8)
O7 Mn4 O14 176.70(8)
O2 Mn4 O14 83.23(8)
O29 Mn4 O14 97.22(8)
O7 Mn4 O1W 94.35(8)
O2 Mn4 O1W 94.23(8)
O29 Mn4 O1W 85.45(10)
O14 Mn4 O1W 87.41(10)
O7 Mn4 N1A 88.96(8)
O2 Mn4 N1A 91.60(8)
O29 Mn4 N1A 88.76(10)
O14 Mn4 N1A 89.59(10)
O1W Mn4 N1A 173.09(10)
O2 Mn5 O3 81.99(8)
O2 Mn5 O24 95.17(8)
O3 Mn5 O24 173.96(9)
O2 Mn5 O15 173.90(8)
O3 Mn5 O15 93.32(8)
O24 Mn5 O15 89.12(8)
O2 Mn5 O111 98.94(8)
O3 Mn5 O111 96.54(8)
O24 Mn5 O111 89.15(9)
O15 Mn5 O111 85.43(9)
O2 Mn5 O21 90.13(8)
O3 Mn5 O21 86.71(8)
O24 Mn5 O21 87.97(9)
O15 Mn5 O21 85.68(9)
O111 Mn5 O21 170.69(8)
O2 Mn5 Mn1 40.98(5)
O3 Mn5 Mn1 42.52(5)
O24 Mn5 Mn1 133.37(6)
O15 Mn5 Mn1 133.50(6)
O111 Mn5 Mn1 108.99(6)
O21 Mn5 Mn1 79.26(5)
O3 Mn6 O4 96.47(8)
O3 Mn6 O16 174.07(8)
O4 Mn6 O16 88.89(8)
O3 Mn6 O25 89.48(8)
O4 Mn6 O25 173.57(8)
O16 Mn6 O25 85.06(8)
O3 Mn6 O211 93.93(9)
O4 Mn6 O211 98.14(8)
O16 Mn6 O211 87.80(9)
O25 Mn6 O211 83.83(8)
O3 Mn6 N1B 90.31(8)
O4 Mn6 N1B 91.54(8)
O16 Mn6 N1B 86.99(9)
O25 Mn6 N1B 85.98(8)
O211 Mn6 N1B 168.92(8)
O5 Mn7 O4 81.42(8)
O5 Mn7 O17 96.38(8)
O4 Mn7 O17 177.55(8)
O5 Mn7 O26 171.33(8)
O4 Mn7 O26 91.87(8)
O17 Mn7 O26 90.21(8)
O5 Mn7 O2W 97.34(8)
O4 Mn7 O2W 95.53(8)
O17 Mn7 O2W 85.82(8)
O26 Mn7 O2W 88.73(9)
O5 Mn7 O22 89.17(8)
O4 Mn7 O22 89.99(8)
O17 Mn7 O22 88.88(8)
O26 Mn7 O22 85.32(9)
O2W Mn7 O22 172.01(8)
O5 Mn7 Mn2 40.72(5)
O4 Mn7 Mn2 42.56(6)
O17 Mn7 Mn2 135.04(6)
O26 Mn7 Mn2 131.29(6)
O2W Mn7 Mn2 108.15(6)
O22 Mn7 Mn2 79.81(5)
O5 Mn8 O6 95.84(7)
O5 Mn8 O18 179.07(8)
O6 Mn8 O18 84.46(8)
O5 Mn8 O27 84.44(8)
O6 Mn8 O27 178.40(10)
O18 Mn8 O27 95.28(8)
O5 Mn8 O110 93.51(8)
O6 Mn8 O110 92.99(9)
O18 Mn8 O110 87.34(9)
O27 Mn8 O110 85.41(10)
O5 Mn8 N1C 87.34(8)
O6 Mn8 N1C 87.75(8)
O18 Mn8 N1C 91.80(10)
O27 Mn8 N1C 93.84(10)
O110 Mn8 N1C 178.80(9)
O6 Mn9 O7 80.93(7)
O6 Mn9 O28 94.54(8)
O7 Mn9 O28 172.27(8)
O6 Mn9 O19 174.65(8)
O7 Mn9 O19 94.62(8)
O28 Mn9 O19 89.55(8)
O6 Mn9 O210 97.68(8)
O7 Mn9 O210 97.46(8)
O28 Mn9 O210 89.32(9)
O19 Mn9 O210 85.79(8)
O6 Mn9 O23 89.36(8)
O7 Mn9 O23 86.76(8)
O28 Mn9 O23 86.93(9)
O19 Mn9 O23 87.42(8)
O210 Mn9 O23 172.26(8)
O6 Mn9 Mn3 41.05(5)
O7 Mn9 Mn3 41.19(5)
O28 Mn9 Mn3 132.85(6)
O19 Mn9 Mn3 133.94(6)
O210 Mn9 Mn3 108.03(6)
O23 Mn9 Mn3 79.41(5)
Mn2 O1 Mn1 98.06(8)
Mn2 O1 Mn3 100.34(8)
Mn1 O1 Mn3 99.64(8)
Mn1 O2 Mn5 96.86(8)
Mn1 O2 Mn4 129.58(9)
Mn5 O2 Mn4 127.48(9)
Mn1 O3 Mn6 132.86(10)
Mn1 O3 Mn5 93.59(8)
Mn6 O3 Mn5 129.11(10)
Mn2 O4 Mn6 131.59(10)
Mn2 O4 Mn7 93.71(8)
Mn6 O4 Mn7 130.16(10)
Mn2 O5 Mn7 97.30(8)
Mn2 O5 Mn8 127.99(10)
Mn7 O5 Mn8 128.33(9)
Mn3 O6 Mn9 95.85(8)
Mn3 O6 Mn8 129.58(9)
Mn9 O6 Mn8 125.62(9)
Mn3 O7 Mn9 95.61(8)
Mn3 O7 Mn4 130.56(9)
Mn9 O7 Mn4 128.70(9)
C11 O11 Mn1 126.69(18)
C11 O21 Mn5 122.33(17)
O21 C11 O11 124.7(3)
O21 C11 C21 120.4(3)
O11 C11 C21 115.0(3)
C12 O12 Mn2 127.62(19)
C12 O22 Mn7 121.69(18)
O22 C12 O12 124.8(3)
O22 C12 C22 120.4(3)
O12 C12 C22 114.8(3)
C13 O13 Mn3 125.65(18)
C13 O23 Mn9 121.82(17)
O23 C13 O13 125.2(3)
O23 C13 C23 120.0(3)
O13 C13 C23 114.8(2)
C14 O14 Mn4 137.29(19)
C14 O24 Mn5 133.61(18)
O14 C14 O24 126.0(3)
O14 C14 C24 118.2(3)
O24 C14 C24 115.9(3)
C15 O15 Mn5 131.43(17)
C15 O25 Mn6 135.20(18)
O15 C15 O25 126.9(2)
O15 C15 C25 116.9(2)
O25 C15 C25 116.2(2)
C16 O16 Mn6 136.48(18)
C16 O26 Mn7 131.32(18)
O26 C16 O16 126.1(3)
O26 C16 C26 117.1(3)
O16 C16 C26 116.8(3)
C17 O17 Mn7 131.90(18)
C17 O27 Mn8 138.92(19)
O27 C17 O17 126.0(3)
O27 C17 C27 118.3(3)
O17 C17 C27 115.7(3)
C18 O18 Mn8 138.80(19)
C18 O28 Mn9 132.10(18)
O18 C18 O28 126.1(3)
O18 C18 C28 117.2(3)
O28 C18 C28 116.7(3)
C19 O19 Mn9 135.00(18)
C19 O29 Mn4 135.63(19)
O29 C19 O19 126.5(3)
O29 C19 C29 117.4(3)
O19 C19 C29 116.0(2)
C110 O110 C510 99.6(6)
C110 O110 Mn8 129.4(2)
C510 O110 Mn8 123.5(5)
C110 O210 C310 91.0(6)
C110 O210 Mn9 130.3(2)
C310 O210 Mn9 122.0(5)
O210 C110 O110 129.9(4)
O210 C110 C210 115.4(4)
O110 C110 C210 114.7(4)
O210 C310 O1W 138.2(10)
O210 C310 C410 109.6(10)
O1W C310 C410 111.9(10)
O2W C510 O110 136.5(9)
O2W C510 C610 111.7(9)
O110 C510 C610 111.8(9)
C111 O111 C511 107.3(6)
C111 O111 Mn5 123.4(2)
C511 O111 Mn5 123.8(5)
C111 O211 C311 101.2(6)
C111 O211 Mn6 129.5(2)
C311 O211 Mn6 117.6(5)
O111 C111 O211 129.7(4)
O111 C111 C211 114.0(4)
O211 C111 C211 116.3(4)
O211 C311 O2W 140.8(10)
O211 C311 C411 108.0(9)
O2W C311 C411 111.1(9)
O1W C511 O111 131.8(9)
O1W C511 C611 116.1(9)
O111 C511 C611 111.7(9)
C511 O1W C310 90.8(8)
C511 O1W Mn4 127.7(5)
C310 O1W Mn4 123.7(5)
C510 O2W C311 99.9(8)
C510 O2W Mn7 125.0(5)
C311 O2W Mn7 120.3(5)
C6A N1A C2A 117.6(3)
C6A N1A Mn4 120.6(2)
C2A N1A Mn4 120.5(2)
N1A C2A C3A 123.0(3)
C4A C3A C2A 119.7(4)
C3A C4A C5A 117.4(4)
C6A C5A C4A 119.8(4)
N1A C6A C5A 122.5(4)
C2B N1B C6B 117.4(3)
C2B N1B Mn6 119.79(19)
C6B N1B Mn6 122.8(2)
N1B C2B C3B 122.9(3)
C2B C3B C4B 119.2(3)
C5B C4B C3B 118.7(3)
C4B C5B C6B 119.3(3)
N1B C6B C5B 122.6(3)
C2C N1C C6C 117.4(3)
C2C N1C Mn8 120.1(2)
C6C N1C Mn8 120.2(2)
N1C C2C C3C 122.9(4)
C4C C3C C2C 118.5(4)
C5C C4C C3C 119.0(4)
C6C C5C C4C 118.2(4)
N1C C6C C5C 124.0(4)
C1T O1T Mn2 120.92(15)
C1T O1T Mn1 121.14(15)
Mn2 O1T Mn1 95.26(7)
O1T C1T C4T 113.0(2)
C2T O2T Mn2 120.24(15)
C2T O2T Mn3 119.61(15)
Mn2 O2T Mn3 97.25(7)
O2T C2T C4T 114.4(2)
C3T O3T Mn1 120.00(15)
C3T O3T Mn3 120.11(15)
Mn1 O3T Mn3 96.84(8)
O3T C3T C4T 114.2(2)
C2T C4T C5T 108.3(2)
C2T C4T C1T 110.2(2)
C5T C4T C1T 108.4(2)
C2T C4T C3T 111.1(2)
C5T C4T C3T 108.7(2)
C1T C4T C3T 110.1(2)
N1Y C2Y C3Y 175.9(11)
N1Z C2Z C3Z 179.1(5)

loop_
_geom_bond_atom_site_label_1
_geom_bond_atom_site_label_2
_geom_bond_distance
Mn1 O2 1.8139(18)
Mn1 O3 1.8595(18)
Mn1 O1 1.9046(17)
Mn1 O3T 1.9197(18)
Mn1 O11 1.9309(18)
Mn1 O1T 1.9470(18)
Mn1 Mn5 2.7462(8)
Mn1 Mn2 2.8736(7)
Mn1 Mn3 2.9263(10)
Mn2 O5 1.8146(18)
Mn2 O4 1.8700(18)
Mn2 O1 1.9014(17)
Mn2 O2T 1.9278(18)
Mn2 O12 1.9300(18)
Mn2 O1T 1.9426(17)
Mn2 Mn7 2.7589(9)
Mn2 Mn3 2.9390(7)
Mn3 O6 1.8024(18)
Mn3 O7 1.8069(18)
Mn3 O1 1.9255(18)
Mn3 O13 1.9343(19)
Mn3 O2T 1.9883(18)
Mn3 O3T 1.9916(17)
Mn3 Mn9 2.7303(7)
Mn4 O7 2.0992(18)
Mn4 O2 2.1193(18)
Mn4 O29 2.150(2)
Mn4 O14 2.158(2)
Mn4 O1W 2.217(3)
Mn4 N1A 2.282(3)
Mn5 O2 1.8565(18)
Mn5 O3 1.9077(18)
Mn5 O24 1.9489(19)
Mn5 O15 1.978(2)
Mn5 O111 2.183(2)
Mn5 O21 2.224(2)
Mn6 O3 1.8822(19)
Mn6 O4 1.8840(18)
Mn6 O16 1.966(2)
Mn6 O25 1.9728(19)
Mn6 O211 2.233(2)
Mn6 N1B 2.274(2)
Mn7 O5 1.8605(18)
Mn7 O4 1.9111(18)
Mn7 O17 1.9623(19)
Mn7 O26 1.983(2)
Mn7 O2W 2.197(2)
Mn7 O22 2.219(2)
Mn8 O5 2.1142(18)
Mn8 O6 2.1159(19)
Mn8 O18 2.132(2)
Mn8 O27 2.169(2)
Mn8 O110 2.221(2)
Mn8 N1C 2.281(3)
Mn9 O6 1.8755(18)
Mn9 O7 1.8779(18)
Mn9 O28 1.9778(19)
Mn9 O19 1.9837(19)
Mn9 O210 2.197(2)
Mn9 O23 2.237(2)
O11 C11 1.290(3)
O21 C11 1.241(3)
C11 C21 1.508(4)
O12 C12 1.290(3)
O22 C12 1.245(4)
C12 C22 1.498(4)
O13 C13 1.300(3)
O23 C13 1.238(3)
C13 C23 1.502(4)
O14 C14 1.243(3)
O24 C14 1.270(3)
C14 C24 1.503(4)
O15 C15 1.258(3)
O25 C15 1.260(3)
C15 C25 1.502(4)
O16 C16 1.265(3)
O26 C16 1.258(3)
C16 C26 1.505(4)
O17 C17 1.274(3)
O27 C17 1.233(4)
C17 C27 1.507(4)
O18 C18 1.242(3)
O28 C18 1.268(3)
C18 C28 1.509(4)
O19 C19 1.266(3)
O29 C19 1.244(3)
C19 C29 1.510(4)
O110 C110 1.375(5)
O110 C510 1.427(10)
O210 C110 1.281(5)
O210 C310 1.411(10)
C110 C210 1.527(6)
C310 O1W 1.437(10)
C310 C410 1.548(14)
C510 O2W 1.372(10)
C510 C610 1.540(13)
O111 C111 1.335(5)
O111 C511 1.434(10)
O211 C111 1.345(5)
O211 C311 1.389(10)
C111 C211 1.516(6)
C311 O2W 1.395(9)
C311 C411 1.544(13)
C511 O1W 1.427(10)
C511 C611 1.539(13)
N1A C6A 1.330(4)
N1A C2A 1.335(4)
C2A C3A 1.390(5)
C3A C4A 1.366(6)
C4A C5A 1.389(6)
C5A C6A 1.388(6)
N1B C2B 1.342(4)
N1B C6B 1.344(4)
C2B C3B 1.380(4)
C3B C4B 1.383(5)
C4B C5B 1.366(5)
C5B C6B 1.392(4)
N1C C2C 1.326(4)
N1C C6C 1.341(4)
C2C C3C 1.386(6)
C3C C4C 1.384(7)
C4C C5C 1.378(7)
C5C C6C 1.367(5)
O1T C1T 1.426(3)
C1T C4T 1.534(4)
O2T C2T 1.440(3)
C2T C4T 1.531(4)
O3T C3T 1.435(3)
C3T C4T 1.545(4)
C4T C5T 1.532(4)
N1Y C2Y 1.195(9)
C2Y C3Y 1.400(9)
N1Z C2Z 1.138(5)
C2Z C3Z 1.434(6)
